data_7042623
loop_
_publ_author_name
'Ho, Peter Cheng-Wei'
'Rafique, Jamal'
'Lee, Jiwon'
'Lee, Myongwon Lucia'
'Jenkins, Hilary A.'
'Britten, James F.'
'Braga, Antonio Luiz'
'Vargas-Baca, Ignacio'

_publ_section_title
;
 Synthesis and Structural Characterisation of the Aggregates of
 Benzo-1,2-Chalcogenazole 2-Oxides
;
_journal_name_full 'Dalton Trans.'
_journal_paper_doi 10.1039/C7DT00612H
_journal_year 2017
_chemical_formula_moiety 'C7 H5 N O Se'
_chemical_formula_sum 'C7 H5 N O Se'
_chemical_formula_weight 198.08
_space_group_crystal_system orthorhombic
_space_group_IT_number 19
_space_group_name_Hall 'P 2ac 2ab'
_space_group_name_H-M_alt 'P 21 21 21'
_symmetry_space_group_name_Hall 'P 2ac 2ab'
_symmetry_space_group_name_H-M 'P 21 21 21'
_atom_sites_solution_hydrogens geom
_atom_sites_solution_primary direct
_audit_creation_date 2017-02-01
_audit_creation_method
;
Olex2 1.2
(compiled 2016.02.19 svn.r3266 for OlexSys, GUI svn.r5155)
;
_audit_update_record
;
2017-03-16 deposited with the CCDC.
2017-04-03 downloaded from the CCDC.
;
_cell_angle_alpha 90
_cell_angle_beta 90
_cell_angle_gamma 90
_cell_formula_units_Z 4
_cell_length_a 7.3324(9)
_cell_length_b 8.0016(10)
_cell_length_c 11.8324(15)
_cell_measurement_reflns_used 4214
_cell_measurement_temperature 100.0
_cell_measurement_theta_max 26.60
_cell_measurement_theta_min 3.074
_cell_volume 694.22(15)
_computing_cell_refinement 'SAINT v8.37A (Bruker, 2015)'
_computing_data_collection 'APEX2 v2014.9-0 (Bruker, 2014)'
_computing_data_reduction 'SAINT v8.37A (Bruker, 2015)'
_computing_molecular_graphics 'Olex2 (Dolomanov et al., 2009)'
_computing_publication_material 'Olex2 (Dolomanov et al., 2009)'
_computing_structure_refinement 'ShelXL (Sheldrick, 2015)'
_computing_structure_solution 'ShelXT (Sheldrick, 2015)'
_diffrn_ambient_temperature 100.0
_diffrn_measured_fraction_theta_full 1.000
_diffrn_measured_fraction_theta_max 0.994
_diffrn_measurement_device_type 'Bruker APEX-II CCD'
_diffrn_measurement_method '\f and \w scans'
_diffrn_radiation_type MoK\a
_diffrn_radiation_wavelength 0.71073
_diffrn_reflns_av_unetI/netI 0.0564
_diffrn_reflns_Laue_measured_fraction_full 1.000
_diffrn_reflns_Laue_measured_fraction_max 0.994
_diffrn_reflns_limit_h_max 9
_diffrn_reflns_limit_h_min -9
_diffrn_reflns_limit_k_max 10
_diffrn_reflns_limit_k_min -10
_diffrn_reflns_limit_l_max 15
_diffrn_reflns_limit_l_min -15
_diffrn_reflns_number 7086
_diffrn_reflns_point_group_measured_fraction_full 1.000
_diffrn_reflns_point_group_measured_fraction_max 0.993
_diffrn_reflns_theta_full 25.242
_diffrn_reflns_theta_max 28.391
_diffrn_reflns_theta_min 3.073
_diffrn_standards_number 0
_exptl_absorpt_coefficient_mu 5.327
_exptl_absorpt_correction_T_max 0.75
_exptl_absorpt_correction_T_min 0.43
_exptl_absorpt_correction_type multi-scan
_exptl_absorpt_process_details
;
 TWINABS-2012/1 (Bruker,2012) was used for absorption correction.
 
For component 1:
 wR2(int) was 0.1010 before and 0.0567 after correction.
 The Ratio of minimum to maximum transmission not present.
 The \l/2 correction factor is Not present
 
For component 2:
 wR2(int) was 0.1186 before and 0.0645 after correction.
 The Ratio of minimum to maximum transmission not present.
 The \l/2 correction factor is Not present
 
For component 3:
 wR2(int) was 0.1040 before and 0.0575 after correction.
 The Ratio of minimum to maximum transmission is 0.58.
 The \l/2 correction factor is Not present

Final HKLF 4 output contains 25696 reflections, Rint = 0.0614
 (14788 with I > 3sig(I), Rint = 0.0507)
;
_exptl_crystal_colour 'clear colourless'
_exptl_crystal_colour_lustre clear
_exptl_crystal_colour_primary colourless
_exptl_crystal_density_diffrn 1.895
_exptl_crystal_description block
_exptl_crystal_F_000 384
_exptl_crystal_size_max 0.2
_exptl_crystal_size_mid 0.1
_exptl_crystal_size_min 0.1
_refine_diff_density_max 1.622
_refine_diff_density_min -0.492
_refine_diff_density_rms 0.108
_refine_ls_abs_structure_details
;
 Flack x determined using 665 quotients [(I+)-(I-)]/[(I+)+(I-)]
 (Parsons, Flack and Wagner, Acta Cryst. B69 (2013) 249-259).
;
_refine_ls_abs_structure_Flack 0.017(7)
_refine_ls_extinction_method none
_refine_ls_goodness_of_fit_ref 1.059
_refine_ls_hydrogen_treatment constr
_refine_ls_matrix_type full
_refine_ls_number_parameters 93
_refine_ls_number_reflns 7086
_refine_ls_number_restraints 0
_refine_ls_restrained_S_all 1.059
_refine_ls_R_factor_all 0.0400
_refine_ls_R_factor_gt 0.0351
_refine_ls_shift/su_max 0.000
_refine_ls_shift/su_mean 0.000
_refine_ls_structure_factor_coef Fsqd
_refine_ls_weighting_details 'w=1/[\s^2^(Fo^2^)+(0.0447P)^2^+0.1724P] where P=(Fo^2^+2Fc^2^)/3'
_refine_ls_weighting_scheme calc
_refine_ls_wR_factor_gt 0.0859
_refine_ls_wR_factor_ref 0.0876
_reflns_Friedel_coverage 0.691
_reflns_Friedel_fraction_full 1.000
_reflns_Friedel_fraction_max 0.992
_reflns_number_gt 6534
_reflns_number_total 7086
_reflns_threshold_expression 'I > 2\s(I)'
_cod_data_source_file c7dt00612h2.cif
_cod_data_source_block twin4
_cod_database_code 7042623
_shelx_space_group_comment
;
The symmetry employed for this shelxl refinement is uniquely defined
by the following loop, which should always be used as a source of
symmetry information in preference to the above space-group names.
They are only intended as comments.
;
_shelx_estimated_absorpt_t_max 0.618
_shelx_estimated_absorpt_t_min 0.415
_olex2_refinement_description
;
1. Twinned data refinement
 Scales: 0.399(2) 0.1669(10) 0.4343(17)
2. Fixed Uiso
 At 1.2 times of:
  All C(H) groups
3.a Aromatic/amide H refined with riding coordinates:
 C4(H4), C5(H5), C6(H6), C7(H7), C3(H3)
;
_shelx_shelxl_version_number 2014/7
_olex2_submission_special_instructions 'No special instructions were received'

loop_
_space_group_symop_operation_xyz
'x, y, z'
'-x+1/2, -y, z+1/2'
'-x, y+1/2, -z+1/2'
'x+1/2, -y+1/2, -z'

loop_
_atom_site_label
_atom_site_type_symbol
_atom_site_fract_x
_atom_site_fract_y
_atom_site_fract_z
_atom_site_U_iso_or_equiv
_atom_site_adp_type
_atom_site_occupancy
_atom_site_site_symmetry_order
_atom_site_calc_flag
_atom_site_refinement_flags_posn
C1 C 0.2854(7) 0.6462(7) 0.6773(5) 0.0113(12) Uani 1 1 d .
C4 C 0.4033(8) 0.7758(8) 0.7075(5) 0.0153(13) Uani 1 1 d .
H4 H 0.3699 0.8550 0.7636 0.018 Uiso 1 1 calc R
C5 C 0.5706(9) 0.7853(8) 0.6532(5) 0.0161(12) Uani 1 1 d .
H5 H 0.6522 0.8732 0.6721 0.019 Uiso 1 1 calc R
C6 C 0.6220(8) 0.6676(8) 0.5709(5) 0.0141(12) Uani 1 1 d .
H6 H 0.7383 0.6756 0.5360 0.017 Uiso 1 1 calc R
C7 C 0.5047(8) 0.5406(7) 0.5405(5) 0.0132(13) Uani 1 1 d .
H7 H 0.5391 0.4617 0.4845 0.016 Uiso 1 1 calc R
C2 C 0.3331(8) 0.5293(7) 0.5937(5) 0.0128(12) Uani 1 1 d .
C3 C 0.1980(7) 0.4026(9) 0.5696(5) 0.0155(12) Uani 1 1 d .
H3 H 0.2159 0.3155 0.5162 0.019 Uiso 1 1 calc R
N1 N 0.0485(7) 0.4203(6) 0.6287(4) 0.0116(9) Uani 1 1 d .
O1 O -0.0938(5) 0.3204(6) 0.6252(4) 0.0150(9) Uani 1 1 d .
Se1 Se 0.04975(7) 0.60273(7) 0.73639(5) 0.01196(17) Uani 1 1 d .

loop_
_atom_site_aniso_label
_atom_site_aniso_U_11
_atom_site_aniso_U_22
_atom_site_aniso_U_33
_atom_site_aniso_U_23
_atom_site_aniso_U_13
_atom_site_aniso_U_12
C1 0.009(2) 0.012(3) 0.013(3) 0.004(2) -0.002(2) 0.001(2)
C4 0.016(3) 0.015(3) 0.014(3) -0.001(2) -0.002(2) -0.002(2)
C5 0.015(3) 0.014(3) 0.019(3) -0.001(2) -0.001(3) -0.005(2)
C6 0.013(3) 0.017(3) 0.013(3) 0.003(2) 0.000(2) 0.000(2)
C7 0.015(3) 0.014(3) 0.011(3) 0.001(2) 0.001(2) 0.003(2)
C2 0.015(3) 0.012(3) 0.012(3) 0.003(2) -0.002(2) -0.001(2)
C3 0.014(3) 0.018(3) 0.014(3) 0.004(3) -0.002(2) -0.002(3)
N1 0.014(2) 0.009(2) 0.012(2) -0.0002(17) 0.001(2) -0.003(2)
O1 0.014(2) 0.015(2) 0.017(2) 0.0023(18) -0.0032(16) -0.0048(17)
Se1 0.0114(2) 0.0120(2) 0.0125(3) -0.0001(2) 0.0004(2) 0.0005(2)

loop_
_atom_type_symbol
_atom_type_description
_atom_type_scat_dispersion_real
_atom_type_scat_dispersion_imag
_atom_type_scat_source
C C 0.0033 0.0016 'International Tables Vol C Tables 4.2.6.8 and 6.1.1.4'
H H 0.0000 0.0000 'International Tables Vol C Tables 4.2.6.8 and 6.1.1.4'
N N 0.0061 0.0033 'International Tables Vol C Tables 4.2.6.8 and 6.1.1.4'
O O 0.0106 0.0060 'International Tables Vol C Tables 4.2.6.8 and 6.1.1.4'
Se Se -0.0929 2.2259 'International Tables Vol C Tables 4.2.6.8 and 6.1.1.4'

loop_
_geom_angle_atom_site_label_1
_geom_angle_atom_site_label_2
_geom_angle_atom_site_label_3
_geom_angle
C4 C1 C2 121.4(5)
C4 C1 Se1 127.3(5)
C2 C1 Se1 111.3(4)
C1 C4 H4 121.0
C5 C4 C1 118.0(6)
C5 C4 H4 121.0
C4 C5 H5 119.3
C4 C5 C6 121.4(6)
C6 C5 H5 119.3
C5 C6 H6 119.8
C7 C6 C5 120.5(6)
C7 C6 H6 119.8
C6 C7 H7 120.4
C6 C7 C2 119.2(6)
C2 C7 H7 120.4
C1 C2 C7 119.6(6)
C1 C2 C3 115.8(5)
C7 C2 C3 124.6(6)
C2 C3 H3 123.4
N1 C3 C2 113.1(6)
N1 C3 H3 123.4
C3 N1 O1 125.6(5)
C3 N1 Se1 115.4(4)
O1 N1 Se1 118.8(4)
C1 Se1 N1 84.3(2)

loop_
_geom_bond_atom_site_label_1
_geom_bond_atom_site_label_2
_geom_bond_distance
C1 C4 1.397(8)
C1 C2 1.405(8)
C1 Se1 1.896(6)
C4 H4 0.9500
C4 C5 1.387(9)
C5 H5 0.9500
C5 C6 1.407(9)
C6 H6 0.9500
C6 C7 1.379(9)
C7 H7 0.9500
C7 C2 1.410(8)
C2 C3 1.446(8)
C3 H3 0.9500
C3 N1 1.308(7)
N1 O1 1.315(6)
N1 Se1 1.938(5)

loop_
_twin_individual_id
_twin_individual_mass_fraction_refined
1 0.399(2)
2 0.1669(10)
3 0.4343(17)
